data_4304726
loop_
_publ_author_name
'Wei-Ying Lee'
'Lan-Chang Liang'

_publ_section_title
;
Fluorinated Diarylamido Complexes of Lithium, Zirconium, and Hafnium
;
_journal_name_full 'Inorganic Chemistry'
_journal_page_first 3298
_journal_page_last 3306
_journal_paper_doi 10.1021/ic702293d
_journal_volume 47
_journal_year 2008
_chemical_formula_moiety 'C36 H42 Cl2 F2 Hf N2'
_chemical_formula_sum 'C36 H42 Cl2 F2 Hf N2'
_chemical_formula_weight 790.11
_chemical_name_systematic
;
 ?
;
_space_group_IT_number 2
_symmetry_cell_setting triclinic
_symmetry_space_group_name_Hall '-P 1'
_symmetry_space_group_name_H-M 'P -1'
_atom_sites_solution_hydrogens geom
_atom_sites_solution_primary direct
_atom_sites_solution_secondary difmap
_audit_creation_method SHELXL-97
_cell_angle_alpha 67.0810(10)
_cell_angle_beta 77.9100(10)
_cell_angle_gamma 70.2950(10)
_cell_formula_units_Z 2
_cell_length_a 9.18380(10)
_cell_length_b 13.6568(2)
_cell_length_c 16.0542(3)
_cell_measurement_reflns_used 23809
_cell_measurement_temperature 200(2)
_cell_measurement_theta_max 26.022
_cell_measurement_theta_min 2.037
_cell_volume 1738.88(5)
_computing_cell_refinement 'HKL Scalepack (Otwinowski & Minor 1997)'
_computing_data_collection 'Collect (Nonius BV, 1997-2000)'
_computing_data_reduction 'HKL Denzo and Scalepack (Otwinowski & Minor 19'
_computing_molecular_graphics 'Ortep-3 for Windows (Farrugia, 1997)'
_computing_publication_material 'WinGX publication routines (Farrugia, 1999)'
_computing_structure_refinement 'SHELXL-97 (Sheldrick, 1997)'
_computing_structure_solution 'SHELXS-86 (Sheldrick, 1986)'
_diffrn_ambient_temperature 200(2)
_diffrn_detector_area_resol_mean 9
_diffrn_measured_fraction_theta_full 0.998
_diffrn_measured_fraction_theta_max 0.998
_diffrn_measurement_device_type KappaCCD
_diffrn_measurement_method 'CCD rotation images, thick slices'
_diffrn_radiation_monochromator graphite
_diffrn_radiation_source 'fine-focus sealed tube'
_diffrn_radiation_type MoK\a
_diffrn_radiation_wavelength 0.71073
_diffrn_reflns_av_R_equivalents 0.0529
_diffrn_reflns_av_sigmaI/netI 0.0364
_diffrn_reflns_limit_h_max 11
_diffrn_reflns_limit_h_min -11
_diffrn_reflns_limit_k_max 16
_diffrn_reflns_limit_k_min -16
_diffrn_reflns_limit_l_max 19
_diffrn_reflns_limit_l_min -19
_diffrn_reflns_number 24897
_diffrn_reflns_theta_full 26.02
_diffrn_reflns_theta_max 26.02
_diffrn_reflns_theta_min 2.37
_exptl_absorpt_coefficient_mu 3.190
_exptl_absorpt_correction_T_max 0.4252
_exptl_absorpt_correction_T_min 0.2923
_exptl_absorpt_correction_type multi-scan
_exptl_absorpt_process_details
;
 ?
;
_exptl_crystal_colour colorless
_exptl_crystal_density_diffrn 1.509
_exptl_crystal_density_method 'not measured'
_exptl_crystal_description prism
_exptl_crystal_F_000 792
_exptl_crystal_size_max 0.45
_exptl_crystal_size_mid 0.4
_exptl_crystal_size_min 0.2
_refine_diff_density_max 1.577
_refine_diff_density_min -1.990
_refine_diff_density_rms 0.360
_refine_ls_extinction_coef 0.0167(8)
_refine_ls_extinction_expression Fc^*^=kFc[1+0.001xFc^2^\l^3^/sin(2\q)]^-1/4^
_refine_ls_extinction_method SHELXL
_refine_ls_goodness_of_fit_ref 0.924
_refine_ls_hydrogen_treatment fixed
_refine_ls_matrix_type full
_refine_ls_number_parameters 389
_refine_ls_number_reflns 6845
_refine_ls_number_restraints 0
_refine_ls_restrained_S_all 0.924
_refine_ls_R_factor_all 0.0391
_refine_ls_R_factor_gt 0.0328
_refine_ls_shift/su_max 0.002
_refine_ls_shift/su_mean 0.000
_refine_ls_structure_factor_coef Fsqd
_refine_ls_weighting_details 'calc w=1/[\s^2^(Fo^2^)+(0.0838P)^2^+1.3492P] where P=(Fo^2^+2Fc^2^)/3'
_refine_ls_weighting_scheme calc
_refine_ls_wR_factor_gt 0.0833
_refine_ls_wR_factor_ref 0.0993
_reflns_number_gt 6348
_reflns_number_total 6845
_reflns_threshold_expression >2sigma(I)
_cod_data_source_file ic702293d-file002_3.cif
_cod_data_source_block 5225
_cod_database_code 4304726

loop_
_symmetry_equiv_pos_as_xyz
'x, y, z'
'-x, -y, -z'

loop_
_atom_site_label
_atom_site_type_symbol
_atom_site_fract_x
_atom_site_fract_y
_atom_site_fract_z
_atom_site_U_iso_or_equiv
_atom_site_adp_type
_atom_site_occupancy
_atom_site_symmetry_multiplicity
_atom_site_calc_flag
_atom_site_refinement_flags
_atom_site_disorder_assembly
_atom_site_disorder_group
Hf1 Hf 0.107485(17) 0.233041(11) 0.744578(9) 0.02509(10) Uani 1 1 d . . .
Cl1 Cl 0.27059(15) 0.09272(9) 0.85163(8) 0.0433(3) Uani 1 1 d . . .
Cl2 Cl 0.27314(14) 0.28381(10) 0.61353(8) 0.0415(3) Uani 1 1 d . . .
F1 F -0.0925(3) 0.3806(2) 0.67299(18) 0.0353(6) Uani 1 1 d . . .
F2 F -0.1021(3) 0.1944(2) 0.84622(17) 0.0361(6) Uani 1 1 d . . .
N1 N 0.0594(4) 0.3598(3) 0.7996(2) 0.0267(7) Uani 1 1 d . . .
N2 N 0.0083(4) 0.1434(3) 0.7019(2) 0.0250(7) Uani 1 1 d . . .
C1 C 0.1415(5) 0.3470(3) 0.8733(3) 0.0297(9) Uani 1 1 d . . .
C2 C 0.2865(5) 0.3681(3) 0.8533(3) 0.0339(9) Uani 1 1 d . . .
C3 C 0.3543(5) 0.4175(4) 0.7573(3) 0.0338(9) Uani 1 1 d . . .
H3 H 0.2856 0.4220 0.7160 0.041 Uiso 1 1 calc R . .
C4 C 0.3558(7) 0.5363(4) 0.7392(3) 0.0454(11) Uani 1 1 d . . .
H4A H 0.3979 0.5671 0.6780 0.068 Uiso 1 1 calc R . .
H4B H 0.4188 0.5350 0.7806 0.068 Uiso 1 1 calc R . .
H4C H 0.2517 0.5809 0.7478 0.068 Uiso 1 1 calc R . .
C5 C 0.5165(6) 0.3469(5) 0.7356(4) 0.0512(12) Uani 1 1 d . . .
H5A H 0.5533 0.3819 0.6740 0.077 Uiso 1 1 calc R . .
H5B H 0.5116 0.2747 0.7432 0.077 Uiso 1 1 calc R . .
H5C H 0.5862 0.3397 0.7760 0.077 Uiso 1 1 calc R . .
C6 C 0.3686(7) 0.3459(4) 0.9262(3) 0.0455(12) Uani 1 1 d . . .
H6 H 0.4668 0.3564 0.9145 0.055 Uiso 1 1 calc R . .
C7 C 0.3061(8) 0.3087(4) 1.0150(3) 0.0535(14) Uani 1 1 d . . .
H7 H 0.3627 0.2939 1.0624 0.064 Uiso 1 1 calc R . .
C8 C 0.1602(8) 0.2933(4) 1.0335(3) 0.0488(13) Uani 1 1 d . . .
H8 H 0.1188 0.2694 1.0935 0.059 Uiso 1 1 calc R . .
C9 C 0.0731(6) 0.3131(4) 0.9637(3) 0.0375(10) Uani 1 1 d . . .
C10 C -0.0873(6) 0.2985(4) 0.9878(3) 0.0427(11) Uani 1 1 d . . .
H10 H -0.1308 0.3170 0.9310 0.051 Uiso 1 1 calc R . .
C11 C -0.0853(7) 0.1783(4) 1.0455(3) 0.0479(12) Uani 1 1 d . . .
H11A H -0.1896 0.1725 1.0590 0.072 Uiso 1 1 calc R . .
H11B H -0.0403 0.1569 1.1010 0.072 Uiso 1 1 calc R . .
H11C H -0.0247 0.1304 1.0124 0.072 Uiso 1 1 calc R . .
C12 C -0.1937(8) 0.3779(5) 1.0355(4) 0.0669(18) Uani 1 1 d . . .
H12A H -0.2952 0.3670 1.0498 0.100 Uiso 1 1 calc R . .
H12B H -0.2008 0.4530 0.9962 0.100 Uiso 1 1 calc R . .
H12C H -0.1519 0.3637 1.0904 0.100 Uiso 1 1 calc R . .
C13 C -0.0498(5) 0.4607(3) 0.7664(3) 0.0290(8) Uani 1 1 d . . .
C14 C -0.0880(6) 0.5539(4) 0.7928(3) 0.0374(10) Uani 1 1 d . . .
H14 H -0.0391 0.5506 0.8393 0.045 Uiso 1 1 calc R . .
C15 C -0.1979(6) 0.6504(4) 0.7500(4) 0.0462(12) Uani 1 1 d . . .
H15 H -0.2213 0.7110 0.7686 0.055 Uiso 1 1 calc R . .
C16 C -0.2741(6) 0.6593(4) 0.6801(4) 0.0467(12) Uani 1 1 d . . .
H16 H -0.3468 0.7253 0.6520 0.056 Uiso 1 1 calc R . .
C17 C -0.2408(5) 0.5686(4) 0.6523(3) 0.0389(10) Uani 1 1 d . . .
H17 H -0.2893 0.5714 0.6057 0.047 Uiso 1 1 calc R . .
C18 C -0.1333(5) 0.4760(3) 0.6973(3) 0.0308(8) Uani 1 1 d . . .
C19 C -0.1646(5) 0.1187(3) 0.8362(3) 0.0303(9) Uani 1 1 d . . .
C20 C -0.2712(5) 0.0772(4) 0.9016(3) 0.0402(10) Uani 1 1 d . . .
H20 H -0.3042 0.0972 0.9531 0.048 Uiso 1 1 calc R . .
C21 C -0.3274(6) 0.0039(5) 0.8872(3) 0.0478(12) Uani 1 1 d . . .
H21 H -0.3995 -0.0277 0.9297 0.057 Uiso 1 1 calc R . .
C22 C -0.2757(6) -0.0223(4) 0.8089(4) 0.0462(12) Uani 1 1 d . . .
H22 H -0.3146 -0.0713 0.7991 0.055 Uiso 1 1 calc R . .
C23 C -0.1675(6) 0.0229(4) 0.7448(3) 0.0386(11) Uani 1 1 d . . .
H23 H -0.1357 0.0046 0.6925 0.046 Uiso 1 1 calc R . .
C24 C -0.1057(5) 0.0954(3) 0.7580(3) 0.0272(8) Uani 1 1 d . . .
C25 C 0.0585(5) 0.1216(3) 0.6174(3) 0.0264(8) Uani 1 1 d . . .
C26 C -0.0253(5) 0.1904(3) 0.5414(3) 0.0303(8) Uani 1 1 d . . .
C27 C -0.1730(5) 0.2831(4) 0.5451(3) 0.0341(9) Uani 1 1 d . . .
H27 H -0.1938 0.2848 0.6070 0.041 Uiso 1 1 calc R . .
C28 C -0.1551(7) 0.3964(4) 0.4802(3) 0.0479(12) Uani 1 1 d . . .
H28A H -0.0683 0.4092 0.4944 0.072 Uiso 1 1 calc R . .
H28B H -0.2479 0.4533 0.4867 0.072 Uiso 1 1 calc R . .
H28C H -0.1380 0.3975 0.4188 0.072 Uiso 1 1 calc R . .
C29 C -0.3121(6) 0.2616(5) 0.5235(4) 0.0470(12) Uani 1 1 d . . .
H29A H -0.4039 0.3208 0.5266 0.071 Uiso 1 1 calc R . .
H29B H -0.3263 0.1927 0.5669 0.071 Uiso 1 1 calc R . .
H29C H -0.2930 0.2577 0.4636 0.071 Uiso 1 1 calc R . .
C30 C 0.0292(6) 0.1712(5) 0.4595(3) 0.0393(11) Uani 1 1 d . . .
H30 H -0.0238 0.2162 0.4082 0.047 Uiso 1 1 calc R . .
C31 C 0.1608(6) 0.0864(4) 0.4539(3) 0.0446(11) Uani 1 1 d . . .
H31 H 0.1977 0.0761 0.3985 0.054 Uiso 1 1 calc R . .
C32 C 0.2376(6) 0.0169(4) 0.5297(3) 0.0396(10) Uani 1 1 d . . .
H32 H 0.3250 -0.0408 0.5251 0.048 Uiso 1 1 calc R . .
C33 C 0.1868(5) 0.0315(4) 0.6134(3) 0.0325(9) Uani 1 1 d . . .
C34 C 0.2703(6) -0.0516(4) 0.6958(3) 0.0380(10) Uani 1 1 d . . .
H34 H 0.2177 -0.0301 0.7484 0.046 Uiso 1 1 calc R . .
C35 C 0.2620(7) -0.1687(4) 0.7145(4) 0.0490(12) Uani 1 1 d . . .
H35A H 0.3150 -0.2195 0.7671 0.073 Uiso 1 1 calc R . .
H35B H 0.3103 -0.1908 0.6630 0.073 Uiso 1 1 calc R . .
H35C H 0.1552 -0.1689 0.7250 0.073 Uiso 1 1 calc R . .
C36 C 0.4391(6) -0.0517(4) 0.6858(4) 0.0516(13) Uani 1 1 d . . .
H36A H 0.4879 -0.1047 0.7394 0.077 Uiso 1 1 calc R . .
H36B H 0.4429 0.0208 0.6780 0.077 Uiso 1 1 calc R . .
H36C H 0.4927 -0.0711 0.6339 0.077 Uiso 1 1 calc R . .

loop_
_atom_site_aniso_label
_atom_site_aniso_U_11
_atom_site_aniso_U_22
_atom_site_aniso_U_33
_atom_site_aniso_U_23
_atom_site_aniso_U_13
_atom_site_aniso_U_12
Hf1 0.02524(12) 0.02541(12) 0.02743(13) -0.01177(8) -0.00182(7) -0.00788(7)
Cl1 0.0469(7) 0.0363(6) 0.0462(6) -0.0164(5) -0.0210(5) 0.0012(5)
Cl2 0.0431(6) 0.0518(6) 0.0392(6) -0.0233(5) 0.0122(5) -0.0259(5)
F1 0.0364(14) 0.0303(12) 0.0427(14) -0.0153(11) -0.0147(11) -0.0038(10)
F2 0.0401(15) 0.0416(14) 0.0345(13) -0.0199(11) 0.0084(11) -0.0207(12)
N1 0.0312(18) 0.0251(16) 0.0254(16) -0.0116(13) -0.0020(13) -0.0068(13)
N2 0.0264(17) 0.0285(16) 0.0242(16) -0.0108(13) -0.0020(12) -0.0114(13)
C1 0.044(2) 0.0230(19) 0.0246(19) -0.0100(16) -0.0097(17) -0.0060(17)
C2 0.045(3) 0.0260(19) 0.037(2) -0.0123(17) -0.0106(19) -0.0111(18)
C3 0.033(2) 0.036(2) 0.038(2) -0.0164(19) -0.0086(18) -0.0097(18)
C4 0.057(3) 0.038(2) 0.042(3) -0.008(2) -0.005(2) -0.022(2)
C5 0.044(3) 0.055(3) 0.059(3) -0.028(3) 0.003(2) -0.013(2)
C6 0.062(3) 0.041(2) 0.044(3) -0.014(2) -0.019(2) -0.019(2)
C7 0.084(4) 0.046(3) 0.040(3) -0.008(2) -0.026(3) -0.027(3)
C8 0.081(4) 0.042(3) 0.029(2) -0.010(2) -0.007(2) -0.026(3)
C9 0.058(3) 0.028(2) 0.028(2) -0.0110(17) -0.0030(19) -0.012(2)
C10 0.055(3) 0.041(3) 0.031(2) -0.015(2) 0.002(2) -0.013(2)
C11 0.065(3) 0.048(3) 0.035(2) -0.011(2) 0.003(2) -0.029(3)
C12 0.084(5) 0.058(4) 0.057(4) -0.033(3) 0.023(3) -0.021(3)
C13 0.030(2) 0.0262(19) 0.030(2) -0.0100(16) 0.0029(16) -0.0104(16)
C14 0.046(3) 0.031(2) 0.036(2) -0.0156(19) -0.0007(19) -0.0084(19)
C15 0.052(3) 0.026(2) 0.056(3) -0.018(2) -0.005(2) -0.001(2)
C16 0.038(3) 0.031(2) 0.061(3) -0.012(2) -0.011(2) 0.0025(19)
C17 0.031(2) 0.036(2) 0.045(3) -0.0083(19) -0.0088(19) -0.0077(18)
C18 0.028(2) 0.029(2) 0.036(2) -0.0135(17) -0.0017(17) -0.0078(16)
C19 0.028(2) 0.030(2) 0.035(2) -0.0108(17) -0.0037(16) -0.0099(16)
C20 0.033(2) 0.047(3) 0.036(2) -0.011(2) 0.0007(18) -0.013(2)
C21 0.038(3) 0.063(3) 0.042(3) -0.009(2) 0.004(2) -0.029(2)
C22 0.043(3) 0.053(3) 0.052(3) -0.013(2) -0.007(2) -0.030(2)
C23 0.044(3) 0.044(3) 0.035(2) -0.011(2) -0.0071(19) -0.022(2)
C24 0.027(2) 0.0293(19) 0.0250(19) -0.0050(15) -0.0061(15) -0.0103(16)
C25 0.030(2) 0.032(2) 0.0244(19) -0.0128(16) 0.0020(15) -0.0166(17)
C26 0.034(2) 0.037(2) 0.0256(19) -0.0107(17) -0.0019(16) -0.0169(18)
C27 0.031(2) 0.041(2) 0.031(2) -0.0110(18) -0.0097(17) -0.0096(18)
C28 0.057(3) 0.044(3) 0.038(3) -0.006(2) -0.011(2) -0.014(2)
C29 0.035(3) 0.063(3) 0.047(3) -0.021(2) -0.011(2) -0.013(2)
C30 0.044(3) 0.051(3) 0.030(2) -0.017(2) -0.0052(19) -0.017(2)
C31 0.057(3) 0.058(3) 0.030(2) -0.024(2) 0.008(2) -0.027(2)
C32 0.040(3) 0.044(2) 0.042(2) -0.025(2) 0.0061(19) -0.014(2)
C33 0.037(2) 0.036(2) 0.033(2) -0.0173(18) -0.0012(17) -0.0139(18)
C34 0.041(3) 0.036(2) 0.041(2) -0.022(2) -0.0033(19) -0.0071(19)
C35 0.065(4) 0.035(2) 0.047(3) -0.015(2) -0.004(2) -0.014(2)
C36 0.039(3) 0.047(3) 0.073(4) -0.028(3) -0.016(2) -0.001(2)

loop_
_atom_type_symbol
_atom_type_description
_atom_type_scat_dispersion_real
_atom_type_scat_dispersion_imag
_atom_type_scat_source
C C 0.0033 0.0016 'International Tables Vol C Tables 4.2.6.8 and 6.1.1.4'
H H 0.0000 0.0000 'International Tables Vol C Tables 4.2.6.8 and 6.1.1.4'
Hf Hf -0.5830 6.1852 'International Tables Vol C Tables 4.2.6.8 and 6.1.1.4'
F F 0.0171 0.0103 'International Tables Vol C Tables 4.2.6.8 and 6.1.1.4'
N N 0.0061 0.0033 'International Tables Vol C Tables 4.2.6.8 and 6.1.1.4'
Cl Cl 0.1484 0.1585 'International Tables Vol C Tables 4.2.6.8 and 6.1.1.4'

loop_
_geom_angle_atom_site_label_1
_geom_angle_atom_site_label_2
_geom_angle_atom_site_label_3
_geom_angle
_geom_angle_site_symmetry_1
_geom_angle_site_symmetry_3
_geom_angle_publ_flag
N2 Hf1 N1 144.89(13) . . ?
N2 Hf1 F1 82.64(11) . . ?
N1 Hf1 F1 70.95(11) . . ?
N2 Hf1 F2 71.32(11) . . ?
N1 Hf1 F2 81.25(11) . . ?
F1 Hf1 F2 79.56(10) . . ?
N2 Hf1 Cl1 102.62(9) . . ?
N1 Hf1 Cl1 97.94(9) . . ?
F1 Hf1 Cl1 164.57(8) . . ?
F2 Hf1 Cl1 88.32(8) . . ?
N2 Hf1 Cl2 97.36(9) . . ?
N1 Hf1 Cl2 104.63(9) . . ?
F1 Hf1 Cl2 88.86(8) . . ?
F2 Hf1 Cl2 164.63(8) . . ?
Cl1 Hf1 Cl2 104.63(5) . . ?
C18 F1 Hf1 116.7(2) . . ?
C19 F2 Hf1 115.5(2) . . ?
C13 N1 C1 115.9(3) . . ?
C13 N1 Hf1 121.9(3) . . ?
C1 N1 Hf1 122.2(2) . . ?
C24 N2 C25 115.9(3) . . ?
C24 N2 Hf1 120.5(3) . . ?
C25 N2 Hf1 123.5(2) . . ?
C2 C1 C9 121.4(4) . . ?
C2 C1 N1 119.4(4) . . ?
C9 C1 N1 119.2(4) . . ?
C6 C2 C1 118.0(4) . . ?
C6 C2 C3 119.1(4) . . ?
C1 C2 C3 122.9(4) . . ?
C2 C3 C5 113.1(4) . . ?
C2 C3 C4 110.2(4) . . ?
C5 C3 C4 110.8(4) . . ?
C2 C3 H3 107.5 . . ?
C5 C3 H3 107.5 . . ?
C4 C3 H3 107.5 . . ?
C3 C4 H4A 109.5 . . ?
C3 C4 H4B 109.5 . . ?
H4A C4 H4B 109.5 . . ?
C3 C4 H4C 109.5 . . ?
H4A C4 H4C 109.5 . . ?
H4B C4 H4C 109.5 . . ?
C3 C5 H5A 109.5 . . ?
C3 C5 H5B 109.5 . . ?
H5A C5 H5B 109.5 . . ?
C3 C5 H5C 109.5 . . ?
H5A C5 H5C 109.5 . . ?
H5B C5 H5C 109.5 . . ?
C7 C6 C2 121.2(5) . . ?
C7 C6 H6 119.4 . . ?
C2 C6 H6 119.4 . . ?
C6 C7 C8 120.2(5) . . ?
C6 C7 H7 119.9 . . ?
C8 C7 H7 119.9 . . ?
C7 C8 C9 121.3(5) . . ?
C7 C8 H8 119.3 . . ?
C9 C8 H8 119.3 . . ?
C8 C9 C1 117.7(5) . . ?
C8 C9 C10 119.0(4) . . ?
C1 C9 C10 123.3(4) . . ?
C9 C10 C12 111.3(5) . . ?
C9 C10 C11 112.1(4) . . ?
C12 C10 C11 110.7(4) . . ?
C9 C10 H10 107.5 . . ?
C12 C10 H10 107.5 . . ?
C11 C10 H10 107.5 . . ?
C10 C11 H11A 109.5 . . ?
C10 C11 H11B 109.5 . . ?
H11A C11 H11B 109.5 . . ?
C10 C11 H11C 109.5 . . ?
H11A C11 H11C 109.5 . . ?
H11B C11 H11C 109.5 . . ?
C10 C12 H12A 109.5 . . ?
C10 C12 H12B 109.5 . . ?
H12A C12 H12B 109.5 . . ?
C10 C12 H12C 109.5 . . ?
H12A C12 H12C 109.5 . . ?
H12B C12 H12C 109.5 . . ?
C18 C13 N1 118.0(4) . . ?
C18 C13 C14 113.8(4) . . ?
N1 C13 C14 128.2(4) . . ?
C15 C14 C13 120.6(5) . . ?
C15 C14 H14 119.7 . . ?
C13 C14 H14 119.7 . . ?
C14 C15 C16 121.9(4) . . ?
C14 C15 H15 119.1 . . ?
C16 C15 H15 119.1 . . ?
C15 C16 C17 119.5(4) . . ?
C15 C16 H16 120.2 . . ?
C17 C16 H16 120.2 . . ?
C18 C17 C16 116.0(4) . . ?
C18 C17 H17 122.0 . . ?
C16 C17 H17 122.0 . . ?
C17 C18 C13 128.2(4) . . ?
C17 C18 F1 119.5(4) . . ?
C13 C18 F1 112.2(3) . . ?
C20 C19 C24 127.6(4) . . ?
C20 C19 F2 119.5(4) . . ?
C24 C19 F2 112.9(3) . . ?
C19 C20 C21 116.3(4) . . ?
C19 C20 H20 121.8 . . ?
C21 C20 H20 121.8 . . ?
C20 C21 C22 119.6(4) . . ?
C20 C21 H21 120.2 . . ?
C22 C21 H21 120.2 . . ?
C23 C22 C21 121.3(4) . . ?
C23 C22 H22 119.3 . . ?
C21 C22 H22 119.3 . . ?
C22 C23 C24 120.7(5) . . ?
C22 C23 H23 119.6 . . ?
C24 C23 H23 119.6 . . ?
C19 C24 N2 118.4(4) . . ?
C19 C24 C23 114.4(4) . . ?
N2 C24 C23 127.2(4) . . ?
C26 C25 C33 121.3(4) . . ?
C26 C25 N2 119.0(4) . . ?
C33 C25 N2 119.7(4) . . ?
C30 C26 C25 118.1(4) . . ?
C30 C26 C27 119.0(4) . . ?
C25 C26 C27 122.9(4) . . ?
C28 C27 C26 111.6(4) . . ?
C28 C27 C29 110.1(4) . . ?
C26 C27 C29 110.9(4) . . ?
C28 C27 H27 108.0 . . ?
C26 C27 H27 108.0 . . ?
C29 C27 H27 108.0 . . ?
C27 C28 H28A 109.5 . . ?
C27 C28 H28B 109.5 . . ?
H28A C28 H28B 109.5 . . ?
C27 C28 H28C 109.5 . . ?
H28A C28 H28C 109.5 . . ?
H28B C28 H28C 109.5 . . ?
C27 C29 H29A 109.5 . . ?
C27 C29 H29B 109.5 . . ?
H29A C29 H29B 109.5 . . ?
C27 C29 H29C 109.5 . . ?
H29A C29 H29C 109.5 . . ?
H29B C29 H29C 109.5 . . ?
C31 C30 C26 120.7(5) . . ?
C31 C30 H30 119.6 . . ?
C26 C30 H30 119.6 . . ?
C32 C31 C30 120.4(4) . . ?
C32 C31 H31 119.8 . . ?
C30 C31 H31 119.8 . . ?
C31 C32 C33 121.1(4) . . ?
C31 C32 H32 119.4 . . ?
C33 C32 H32 119.4 . . ?
C32 C33 C25 118.1(4) . . ?
C32 C33 C34 118.8(4) . . ?
C25 C33 C34 123.0(4) . . ?
C33 C34 C36 111.9(4) . . ?
C33 C34 C35 111.2(4) . . ?
C36 C34 C35 110.0(4) . . ?
C33 C34 H34 107.9 . . ?
C36 C34 H34 107.9 . . ?
C35 C34 H34 107.9 . . ?
C34 C35 H35A 109.5 . . ?
C34 C35 H35B 109.5 . . ?
H35A C35 H35B 109.5 . . ?
C34 C35 H35C 109.5 . . ?
H35A C35 H35C 109.5 . . ?
H35B C35 H35C 109.5 . . ?
C34 C36 H36A 109.5 . . ?
C34 C36 H36B 109.5 . . ?
H36A C36 H36B 109.5 . . ?
C34 C36 H36C 109.5 . . ?
H36A C36 H36C 109.5 . . ?
H36B C36 H36C 109.5 . . ?

loop_
_geom_bond_atom_site_label_1
_geom_bond_atom_site_label_2
_geom_bond_distance
_geom_bond_site_symmetry_2
_geom_bond_publ_flag
Hf1 N2 2.114(3) . ?
Hf1 N1 2.117(3) . ?
Hf1 F1 2.311(2) . ?
Hf1 F2 2.312(2) . ?
Hf1 Cl1 2.3340(11) . ?
Hf1 Cl2 2.3358(11) . ?
F1 C18 1.412(5) . ?
F2 C19 1.412(5) . ?
N1 C13 1.382(5) . ?
N1 C1 1.456(5) . ?
N2 C24 1.395(5) . ?
N2 C25 1.448(5) . ?
C1 C2 1.402(6) . ?
C1 C9 1.417(6) . ?
C2 C6 1.402(6) . ?
C2 C3 1.514(6) . ?
C3 C5 1.532(7) . ?
C3 C4 1.536(6) . ?
C3 H3 0.9800 . ?
C4 H4A 0.9600 . ?
C4 H4B 0.9600 . ?
C4 H4C 0.9600 . ?
C5 H5A 0.9600 . ?
C5 H5B 0.9600 . ?
C5 H5C 0.9600 . ?
C6 C7 1.382(8) . ?
C6 H6 0.9300 . ?
C7 C8 1.379(8) . ?
C7 H7 0.9300 . ?
C8 C9 1.400(7) . ?
C8 H8 0.9300 . ?
C9 C10 1.503(7) . ?
C10 C12 1.528(7) . ?
C10 C11 1.534(7) . ?
C10 H10 0.9800 . ?
C11 H11A 0.9600 . ?
C11 H11B 0.9600 . ?
C11 H11C 0.9600 . ?
C12 H12A 0.9600 . ?
C12 H12B 0.9600 . ?
C12 H12C 0.9600 . ?
C13 C18 1.390(6) . ?
C13 C14 1.407(6) . ?
C14 C15 1.384(7) . ?
C14 H14 0.9300 . ?
C15 C16 1.389(8) . ?
C15 H15 0.9300 . ?
C16 C17 1.395(7) . ?
C16 H16 0.9300 . ?
C17 C18 1.357(6) . ?
C17 H17 0.9300 . ?
C19 C20 1.365(6) . ?
C19 C24 1.372(6) . ?
C20 C21 1.378(7) . ?
C20 H20 0.9300 . ?
C21 C22 1.386(8) . ?
C21 H21 0.9300 . ?
C22 C23 1.385(7) . ?
C22 H22 0.9300 . ?
C23 C24 1.392(6) . ?
C23 H23 0.9300 . ?
C25 C26 1.406(6) . ?
C25 C33 1.400(6) . ?
C26 C30 1.397(6) . ?
C26 C27 1.521(6) . ?
C27 C28 1.532(6) . ?
C27 C29 1.535(6) . ?
C27 H27 0.9800 . ?
C28 H28A 0.9600 . ?
C28 H28B 0.9600 . ?
C28 H28C 0.9600 . ?
C29 H29A 0.9600 . ?
C29 H29B 0.9600 . ?
C29 H29C 0.9600 . ?
C30 C31 1.379(8) . ?
C30 H30 0.9300 . ?
C31 C32 1.373(7) . ?
C31 H31 0.9300 . ?
C32 C33 1.396(6) . ?
C32 H32 0.9300 . ?
C33 C34 1.514(6) . ?
C34 C36 1.524(7) . ?
C34 C35 1.533(6) . ?
C34 H34 0.9800 . ?
C35 H35A 0.9600 . ?
C35 H35B 0.9600 . ?
C35 H35C 0.9600 . ?
C36 H36A 0.9600 . ?
C36 H36B 0.9600 . ?
C36 H36C 0.9600 . ?
